data_1519102
loop_
_publ_author_name
'J.-M. Le Meins'

_publ_section_title
;
 Hydrothermal synthesis and structure determination of a new aluminium
 phosphate fluoride: Sr3Al2(HPO4)F10
;
_journal_name_full 'Solid State Sciences'
_journal_page_first 299
_journal_page_last 306
_journal_volume 2
_journal_year 2000
_chemical_formula_sum 'Al2 F10 H O4 P Sr3'
_chemical_formula_weight 602.786
_space_group_IT_number 14
_symmetry_cell_setting monoclinic
_symmetry_Int_Tables_number 14
_symmetry_space_group_name_Hall '-P 2ybc'
_symmetry_space_group_name_H-M 'P 1 21/c 1'
_cell_angle_alpha 90
_cell_angle_beta 91.56(2)
_cell_angle_gamma 90
_cell_formula_units_Z 4
_cell_length_a 7.309(3)
_cell_length_b 7.115(6)
_cell_length_c 20.45(1)
_cell_volume 1063.1(11)
_diffrn_ambient_temperature 293
_diffrn_radiation_probe x-ray
_diffrn_radiation_type MoK\a
_diffrn_radiation_wavelength 0.71073
_exptl_absorpt_coefficient_mu 15.01
_exptl_crystal_density_diffrn 3.78
_exptl_crystal_F_000 1109
_refine_ls_number_parameters 182
_refine_ls_number_reflns 3179
_refine_ls_R_factor_gt 0.042
_refine_ls_wR_factor_gt 0.108
_cod_data_source_file SSS-2000-2-299-306.cif
_cod_data_source_block Sr3Al2
_cod_original_sg_symbol_H-M 'P 21/c'
_cod_original_formula_sum 'H Al2 F10 O4 P Sr3'
_cod_database_code 1519102

loop_
_symmetry_equiv_pos_site_id
_symmetry_equiv_pos_as_xyz
1 x,y,z
2 -x,1/2+y,1/2-z
3 -x,-y,-z
4 x,1/2-y,1/2+z

loop_
_atom_site_label
_atom_site_type_symbol
_atom_site_thermal_displace_type
_atom_site_fract_x
_atom_site_fract_y
_atom_site_fract_z
_atom_site_occupancy
_atom_site_U_iso_or_equiv
_atom_site_calc_flag
_atom_site_refinement_flags
_atom_site_disorder_assembly
_atom_site_disorder_group
P P Uiso 0.27600(10) -0.23470(10) 0.05370(10) 1.000 0.0113(1) . . . .
Al1 Al Uiso 0.0297(2) -0.0047(2) 0.14410(10) 1.000 0.0090(3) . . . .
Al2 Al Uiso 0.5277(2) -0.4827(2) 0.13870(10) 1.000 0.0091(3) . . . .
F1 F Uiso 0.0432(4) 0.2109(3) 0.09620(10) 1.000 0.0184(5) . . . .
F2 F Uiso 0.1715(3) 0.1152(3) 0.20590(10) 1.000 0.0134(4) . . . .
F3 F Uiso -0.1197(4) -0.1042(4) 0.0857(2) 1.000 0.0223(5) . . . .
F4 F Uiso 0.0199(4) -0.2041(4) 0.19740(10) 1.000 0.0189(5) . . . .
F5 F Uiso -0.1608(3) 0.0965(4) 0.18700(10) 1.000 0.0191(5) . . . .
F6 F Uiso 0.5831(4) -0.2762(3) 0.18600(10) 1.000 0.0168(5) . . . .
F7 F Uiso 0.7502(3) -0.4923(4) 0.10390(10) 1.000 0.0149(5) . . . .
F8 F Uiso 0.6229(3) -0.6170(3) 0.20800(10) 1.000 0.0129(4) . . . .
F9 F Uiso 0.4629(4) -0.7035(4) 0.09950(10) 1.000 0.0187(5) . . . .
F10 F Uiso 0.3139(4) -0.4871(4) 0.17960(10) 1.000 0.0209(5) . . . .
O1 O Uiso 0.2468(4) -0.0966(4) 0.1093(2) 1.000 0.0153(5) . . . .
OH O Uiso 0.3076(5) -0.1018(6) -0.0069(2) 1.000 0.0275(8) . . . .
O2 O Uiso 0.4568(4) -0.3423(4) 0.0650(2) 1.000 0.0156(6) . . . .
O3 O Uiso 0.1213(4) -0.3696(5) 0.0388(2) 1.000 0.0227(8) . . . .
Sr1 Sr Uiso 0.22540(10) 0.30470(10) 0.00110(10) 1.000 0.0122(1) . . . .
Sr2 Sr Uiso 0.50420(10) 0.05490(10) 0.19550(10) 1.000 0.0105(1) . . . .
Sr3 Sr Uiso 0.01390(10) -0.05160(10) 0.30820(10) 1.000 0.0111(1) . . . .

loop_
_geom_angle_atom_site_label_1
_geom_angle_atom_site_label_2
_geom_angle_atom_site_label_3
_geom_angle
_geom_angle_site_symmetry_1
_geom_angle_site_symmetry_2
_geom_angle_site_symmetry_3
_geom_angle_publ_flag
O1 P OH 103.1(2) . . . yes
O1 P O2 110.3(2) . . . yes
O1 P O3 116.2(2) . . . yes
OH P O2 105.8(2) . . . yes
OH P O3 110.3(2) . . . yes
O2 P O3 110.47(17) . . . yes
F1 Al1 F2 86.60(12) . . . yes
F1 Al1 F3 90.90(16) . . . yes
F1 Al1 F4 174.99(16) . . . yes
F1 Al1 F5 88.82(13) . . . yes
F1 Al1 O1 91.76(15) . . . yes
F2 Al1 F3 175.12(15) . . . yes
F2 Al1 F4 88.87(14) . . . yes
F2 Al1 F5 84.75(13) . . . yes
F2 Al1 O1 87.44(14) . . . yes
F3 Al1 F4 93.47(15) . . . yes
F3 Al1 F5 91.02(15) . . . yes
F3 Al1 O1 96.83(18) . . . yes
F4 Al1 F5 88.64(15) . . . yes
F4 Al1 O1 90.17(15) . . . yes
F5 Al1 O1 172.12(17) . . . yes
F6 Al2 F7 92.93(14) . . . yes
F6 Al2 F8 86.26(13) . . . yes
F6 Al2 F9 173.46(16) . . . yes
F6 Al2 F10 87.12(15) . . . yes
F6 Al2 O2 92.89(14) . . . yes
F7 Al2 F8 87.57(12) . . . yes
F7 Al2 F9 91.16(15) . . . yes
F7 Al2 F10 174.55(16) . . . yes
F7 Al2 O2 86.27(15) . . . yes
F8 Al2 F9 88.81(12) . . . yes
F8 Al2 F10 86.99(13) . . . yes
F8 Al2 O2 173.74(15) . . . yes
F9 Al2 F10 88.32(14) . . . yes
F9 Al2 O2 92.47(15) . . . yes
F10 Al2 O2 99.18(14) . . . yes
P O1 Al1 130.3(2) . . . yes
P O2 Al2 127.2(2) . . . yes

loop_
_geom_bond_atom_site_label_1
_geom_bond_atom_site_label_2
_geom_bond_distance
_geom_bond_site_symmetry_1
_geom_bond_site_symmetry_2
_geom_bond_publ_flag
P O1 1.522(4) . . yes
P OH 1.581(5) . . yes
P O2 1.539(3) . . yes
P O3 1.508(4) . . yes
Al1 F1 1.824(3) . . yes
Al1 F2 1.824(3) . . yes
Al1 F3 1.746(4) . . yes
Al1 F4 1.792(3) . . yes
Al1 F5 1.815(3) . . yes
Al1 O1 1.874(4) . . yes
Al2 F6 1.799(3) . . yes
Al2 F7 1.794(3) . . yes
Al2 F8 1.831(3) . . yes
Al2 F9 1.821(3) . . yes
Al2 F10 1.793(4) . . yes
Al2 O2 1.870(4) . . yes

loop_
_geom_torsion_atom_site_label_1
_geom_torsion_atom_site_label_2
_geom_torsion_atom_site_label_3
_geom_torsion_atom_site_label_4
_geom_torsion
_geom_torsion_site_symmetry_1
_geom_torsion_site_symmetry_2
_geom_torsion_site_symmetry_3
_geom_torsion_site_symmetry_4
_geom_torsion_publ_flag
OH P O1 Al1 96.7(3) . . . . no
O2 P O1 Al1 -150.8(3) . . . . no
O3 P O1 Al1 -24.1(4) . . . . no
O1 P O2 Al2 55.3(3) . . . . no
OH P O2 Al2 166.1(2) . . . . no
O3 P O2 Al2 -74.5(3) . . . . no
F1 Al1 O1 P -98.4(3) . . . . no
F2 Al1 O1 P 175.1(3) . . . . no
F3 Al1 O1 P -7.3(3) . . . . no
F4 Al1 O1 P 86.3(3) . . . . no
F6 Al2 O2 P -77.2(3) . . . . no
F7 Al2 O2 P -170.0(2) . . . . no
F9 Al2 O2 P 99.0(2) . . . . no
F10 Al2 O2 P 10.4(3) . . . . no
